data_7038569
loop_
_publ_author_name
'M\"akel\"a, T'
'Rissanen, K.'

_publ_section_title
;
 Ion pair complexes and anion binding in the solution of a ditopic
 receptor.
;
_journal_issue 15
_journal_name_full 'Dalton transactions (Cambridge, England : 2003)'
_journal_page_first 6481
_journal_page_last 6490
_journal_paper_doi 10.1039/c6dt00414h
_journal_volume 45
_journal_year 2016
_chemical_formula_moiety 'C56 H60 K N12 O22, C3 H7 N O, Br'
_chemical_formula_sum 'C59 H67 Br K N13 O23'
_chemical_formula_weight 1445.26
_chemical_name_systematic
;
 ?
;
_space_group_crystal_system monoclinic
_space_group_IT_number 14
_space_group_name_Hall '-P 2ybc'
_space_group_name_H-M_alt 'P 1 21/c 1'
_symmetry_space_group_name_Hall '-P 2ybc'
_symmetry_space_group_name_H-M 'P 1 21/c 1'
_atom_sites_solution_hydrogens geom
_atom_sites_solution_primary direct
_audit_creation_date 2015-06-26
_audit_creation_method
;
Olex2 1.2
(compiled 2015.01.26 svn.r3150 for OlexSys, GUI svn.r4998)
;
_audit_update_record
;
2015-09-17 deposited with the CCDC.
2016-02-24 downloaded from the CCDC.
;
_cell_angle_alpha 90
_cell_angle_beta 97.748(2)
_cell_angle_gamma 90
_cell_formula_units_Z 4
_cell_length_a 14.9756(3)
_cell_length_b 26.2676(5)
_cell_length_c 16.2138(3)
_cell_measurement_reflns_used 7784
_cell_measurement_temperature 123.01(10)
_cell_measurement_theta_max 73.1130
_cell_measurement_theta_min 4.0980
_cell_volume 6319.8(2)
_computing_cell_refinement
;
CrysAlisPro, Agilent Technologies,
Version 1.171.37.35 (release 13-08-2014 CrysAlis171 .NET)
(compiled Aug 13 2014,18:06:01)
;
_computing_data_collection
;
CrysAlisPro, Agilent Technologies,
Version 1.171.37.35 (release 13-08-2014 CrysAlis171 .NET)
(compiled Aug 13 2014,18:06:01)
;
_computing_data_reduction
;
CrysAlisPro, Agilent Technologies,
Version 1.171.37.35 (release 13-08-2014 CrysAlis171 .NET)
(compiled Aug 13 2014,18:06:01)
;
_computing_molecular_graphics 'Olex2 (Dolomanov et al., 2009)'
_computing_publication_material 'Olex2 (Dolomanov et al., 2009)'
_computing_structure_refinement 'ShelXL (Sheldrick, 2008)'
_computing_structure_solution 'ShelXS (Sheldrick, 2008)'
_diffrn_ambient_environment N~2~
_diffrn_ambient_temperature 123.01(10)
_diffrn_detector 'CCD plate'
_diffrn_detector_area_resol_mean 5.1977
_diffrn_detector_type Atlas
_diffrn_measured_fraction_theta_full 0.987
_diffrn_measured_fraction_theta_max 0.987
_diffrn_measurement_details
;
  1 omega  -49.00   27.00   1.0000   80.0000
omega____ theta____ kappa____ phi______ frames
    -      -41.9013   37.0000  120.0000 76

  2 omega -117.00   -9.00   1.0000   80.0000
omega____ theta____ kappa____ phi______ frames
    -      -41.9013  -77.0000  -30.0000 108

  3 omega   41.00   99.00   1.0000  150.0000
omega____ theta____ kappa____ phi______ frames
    -      105.0818  -45.0000 -180.0000 58

  4 omega   44.00   91.00   1.0000  150.0000
omega____ theta____ kappa____ phi______ frames
    -      105.0818  -30.0000   60.0000 47

  5 omega   79.00  178.00   1.0000  150.0000
omega____ theta____ kappa____ phi______ frames
    -      105.0818   45.0000 -150.0000 99

  6 omega   78.00  178.00   1.0000  150.0000
omega____ theta____ kappa____ phi______ frames
    -      105.0818   30.0000  120.0000 100

  7 omega   32.00   94.00   1.0000  150.0000
omega____ theta____ kappa____ phi______ frames
    -      105.0818  -45.0000 -120.0000 62
;
_diffrn_measurement_device 'four-circle diffractometer'
_diffrn_measurement_device_type 'SuperNova, Dual, Cu at zero, Atlas'
_diffrn_measurement_method '\w scans'
_diffrn_orient_matrix_UB_11 0.1004664000
_diffrn_orient_matrix_UB_12 -0.0019714000
_diffrn_orient_matrix_UB_13 0.0363107000
_diffrn_orient_matrix_UB_21 -0.0201190000
_diffrn_orient_matrix_UB_22 0.0316371000
_diffrn_orient_matrix_UB_23 0.0753544000
_diffrn_orient_matrix_UB_31 -0.0169654000
_diffrn_orient_matrix_UB_32 -0.0493486000
_diffrn_orient_matrix_UB_33 0.0467953000
_diffrn_radiation_monochromator mirror
_diffrn_radiation_probe x-ray
_diffrn_radiation_type CuK\a
_diffrn_radiation_wavelength 1.54184
_diffrn_reflns_av_R_equivalents 0.0457
_diffrn_reflns_av_unetI/netI 0.0694
_diffrn_reflns_Laue_measured_fraction_full 0.967
_diffrn_reflns_Laue_measured_fraction_max 0.987
_diffrn_reflns_limit_h_max 17
_diffrn_reflns_limit_h_min -17
_diffrn_reflns_limit_k_max 21
_diffrn_reflns_limit_k_min -30
_diffrn_reflns_limit_l_max 19
_diffrn_reflns_limit_l_min -19
_diffrn_reflns_number 20073
_diffrn_reflns_point_group_measured_fraction_full 0.967
_diffrn_reflns_point_group_measured_fraction_max 0.987
_diffrn_reflns_theta_full 67.684
_diffrn_reflns_theta_max 66.741
_diffrn_reflns_theta_min 3.225
_diffrn_source 'sealed X-ray tube'
_diffrn_source_type 'SuperNova (Cu) X-ray Source'
_exptl_absorpt_coefficient_mu 2.265
_exptl_absorpt_correction_T_max 0.971
_exptl_absorpt_correction_T_min 0.785
_exptl_absorpt_correction_type analytical
_exptl_absorpt_process_details
;
CrysAlisPro, Agilent Technologies,
Version 1.171.37.35 (release 13-08-2014 CrysAlis171 .NET)
(compiled Aug 13 2014,18:06:01)
Analytical numeric absorption correction using a multifaceted crystal
            model based on expressions derived by R.C. Clark & J.S. Reid.
(Clark, R. C. & Reid, J. S. (1995). Acta Cryst. A51, 887-897)
Empirical absorption correction using spherical harmonics,
 implemented in SCALE3 ABSPACK scaling algorithm.
;
_exptl_crystal_colour yellow
_exptl_crystal_colour_primary yellow
_exptl_crystal_density_diffrn 1.519
_exptl_crystal_description plate
_exptl_crystal_F_000 3000
_exptl_crystal_size_max 0.1436
_exptl_crystal_size_mid 0.0656
_exptl_crystal_size_min 0.0131
_refine_diff_density_max 0.801
_refine_diff_density_min -0.423
_refine_diff_density_rms 0.069
_refine_ls_extinction_method none
_refine_ls_goodness_of_fit_ref 1.057
_refine_ls_hydrogen_treatment constr
_refine_ls_matrix_type full
_refine_ls_number_parameters 876
_refine_ls_number_reflns 11056
_refine_ls_number_restraints 0
_refine_ls_restrained_S_all 1.057
_refine_ls_R_factor_all 0.0678
_refine_ls_R_factor_gt 0.0500
_refine_ls_shift/su_max 0.002
_refine_ls_shift/su_mean 0.000
_refine_ls_structure_factor_coef Fsqd
_refine_ls_weighting_details 'w=1/[\s^2^(Fo^2^)+(0.0539P)^2^+0.3647P] where P=(Fo^2^+2Fc^2^)/3'
_refine_ls_weighting_scheme calc
_refine_ls_wR_factor_gt 0.1185
_refine_ls_wR_factor_ref 0.1288
_reflns_Friedel_coverage 0.000
_reflns_number_gt 8742
_reflns_number_total 11056
_reflns_threshold_expression 'I > 2\s(I)'
_cod_data_source_file c6dt00414h2.cif
_cod_data_source_block R1_KBr
_cod_depositor_comments 'Adding full bibliography for 7038560--7038573.cif.'
_cod_database_code 7038569
_shelxl_version_number 2013-4
_chemical_oxdiff_formula 'C56 H60 N12 O22 K1 Br1'
_shelx_space_group_comment
;
The symmetry employed for this shelxl refinement is uniquely defined
by the following loop, which should always be used as a source of
symmetry information in preference to the above space-group names.
They are only intended as comments.
;
_reflns_odcompleteness_completeness 98.49
_reflns_odcompleteness_iscentric 1
_reflns_odcompleteness_theta 66.97
_olex2_refinement_description
;
1. Fixed Uiso
 At 1.2 times of:
  All C(H) groups, All C(H,H) groups, All N(H) groups
 At 1.5 times of:
  All C(H,H,H) groups
2.a Secondary CH2 refined with riding coordinates:
 C21A(H21a,H21b), C21B(H21c,H21d), C22A(H22a,H22b), C22B(H22c,H22d), C23A(H23a,
 H23b), C23B(H23c,H23d), C24A(H24a,H24b), C24B(H24c,H24d), C25A(H25a,H25b),
 C25B(H25c,H25d), C26A(H26a,H26b), C26B(H26c,H26d), C27A(H27a,H27b), C27B(H27c,
 H27d), C28A(H28a,H28b), C28B(H28c,H28d)
2.b Aromatic/amide H refined with riding coordinates:
 N1A(H1A), N1B(H1B), N2A(H2A), N2B(H2B), N3A(H3A), N3B(H3B), N4A(H4A),
 N4B(H4B), C3A(H3Aa), C3B(H3Ba), C4A(H4Aa), C4B(H4Ba), C6A(H6A), C6B(H6B),
 C7A(H7A), C7B(H7B), C10A(H10A), C10B(H10B), C11A(H11A), C11B(H11B), C13A(H13A),
  C13B(H13B), C14A(H14A), C14B(H14B), C17A(H17A), C17B(H17B), C20A(H20A),
 C20B(H20B), C29(H29)
2.c Idealised Me refined as rotating group:
 C30(H30a,H30b,H30c), C31(H31a,H31b,H31c)
;
_olex2_date_sample_data_collection 5.2.2015
_olex2_submission_special_instructions 'No special instructions were received'

loop_
_space_group_symop_operation_xyz
'x, y, z'
'-x, y+1/2, -z+1/2'
'-x, -y, -z'
'x, -y-1/2, z-1/2'

loop_
_atom_site_label
_atom_site_type_symbol
_atom_site_fract_x
_atom_site_fract_y
_atom_site_fract_z
_atom_site_U_iso_or_equiv
_atom_site_adp_type
_atom_site_occupancy
_atom_site_site_symmetry_order
_atom_site_calc_flag
_atom_site_refinement_flags_posn
K1 K 0.98610(5) 0.70729(3) 0.99182(4) 0.02531(16) Uani 1 1 d .
O1A O 0.64947(15) 0.58183(9) 0.64648(14) 0.0263(5) Uani 1 1 d .
O1B O 0.56035(15) 0.56714(9) 0.95790(15) 0.0300(5) Uani 1 1 d .
O2A O 0.56134(14) 0.81862(8) 0.76772(13) 0.0218(5) Uani 1 1 d .
O2B O 0.47909(15) 0.74895(9) 1.00719(14) 0.0283(5) Uani 1 1 d .
O3A O 0.41829(18) 0.36125(9) 0.51967(16) 0.0353(6) Uani 1 1 d .
O3B O 0.26519(19) 0.38031(10) 0.78422(18) 0.0418(7) Uani 1 1 d .
O4A O 0.28528(18) 0.38466(10) 0.54409(19) 0.0424(7) Uani 1 1 d .
O4B O 0.16634(19) 0.42856(11) 0.7122(2) 0.0486(8) Uani 1 1 d .
O5A O 0.23253(19) 1.00780(11) 0.54951(19) 0.0452(7) Uani 1 1 d .
O5B O 0.09922(17) 0.93252(10) 0.94062(18) 0.0401(6) Uani 1 1 d .
O6A O 0.30691(19) 1.03500(10) 0.66454(18) 0.0409(7) Uani 1 1 d .
O6B O 0.15595(19) 0.92114(11) 1.06970(18) 0.0448(7) Uani 1 1 d .
O7A O 0.87759(14) 0.65535(8) 0.85987(13) 0.0208(5) Uani 1 1 d .
O7B O 0.85366(15) 0.64836(9) 1.07994(15) 0.0284(5) Uani 1 1 d .
O8A O 1.04791(16) 0.61465(10) 0.84136(16) 0.0362(6) Uani 1 1 d .
O8B O 1.02871(15) 0.61844(10) 1.08727(15) 0.0298(5) Uani 1 1 d .
O9A O 1.13458(19) 0.70229(11) 0.89218(19) 0.0456(7) Uani 1 1 d .
O9B O 1.11469(17) 0.71030(10) 1.14025(16) 0.0341(6) Uani 1 1 d .
O10A O 1.04839(15) 0.79445(9) 0.91543(14) 0.0288(5) Uani 1 1 d .
O10B O 1.00985(16) 0.79593(10) 1.10225(15) 0.0325(6) Uani 1 1 d .
O11A O 0.87804(14) 0.75650(8) 0.86212(14) 0.0228(5) Uani 1 1 d .
O11B O 0.85207(15) 0.74391(9) 1.08556(16) 0.0303(5) Uani 1 1 d .
N1A N 0.58432(17) 0.65512(10) 0.68696(16) 0.0216(6) Uani 1 1 d .
H1A H 0.5344 0.6717 0.6802 0.026 Uiso 1 1 calc R
N1B N 0.55949(17) 0.64725(10) 0.90253(17) 0.0239(6) Uani 1 1 d .
H1B H 0.5319 0.6655 0.8630 0.029 Uiso 1 1 calc R
N2A N 0.49607(17) 0.58694(10) 0.64334(17) 0.0226(6) Uani 1 1 d .
H2A H 0.4537 0.6077 0.6514 0.027 Uiso 1 1 calc R
N2B N 0.44326(17) 0.59424(10) 0.86076(17) 0.0238(6) Uani 1 1 d .
H2B H 0.4212 0.6216 0.8370 0.029 Uiso 1 1 calc R
N3A N 0.59617(17) 0.76032(10) 0.67175(16) 0.0203(6) Uani 1 1 d .
H3A H 0.5812 0.7493 0.6218 0.024 Uiso 1 1 calc R
N3B N 0.56621(17) 0.75130(10) 0.90326(16) 0.0193(5) Uani 1 1 d .
H3B H 0.5699 0.7594 0.8524 0.023 Uiso 1 1 calc R
N4A N 0.49847(17) 0.82468(10) 0.63087(16) 0.0211(6) Uani 1 1 d .
H4A H 0.4965 0.8097 0.5835 0.025 Uiso 1 1 calc R
N4B N 0.43653(17) 0.79857(10) 0.89307(16) 0.0213(6) Uani 1 1 d .
H4B H 0.4442 0.8025 0.8418 0.026 Uiso 1 1 calc R
N5A N 0.3660(2) 0.39284(11) 0.54229(19) 0.0305(7) Uani 1 1 d .
N5B N 0.2361(2) 0.42214(12) 0.7610(2) 0.0324(7) Uani 1 1 d .
N6A N 0.2905(2) 1.00265(12) 0.6103(2) 0.0336(7) Uani 1 1 d .
N6B N 0.15640(19) 0.91479(11) 0.9947(2) 0.0317(7) Uani 1 1 d .
C1A C 0.5829(2) 0.60603(12) 0.65824(19) 0.0210(7) Uani 1 1 d .
C1B C 0.5253(2) 0.59976(12) 0.9112(2) 0.0228(7) Uani 1 1 d .
C2A C 0.4687(2) 0.53823(12) 0.61695(19) 0.0216(7) Uani 1 1 d .
C2B C 0.3920(2) 0.55037(13) 0.8435(2) 0.0232(7) Uani 1 1 d .
C3A C 0.5282(2) 0.49796(12) 0.6067(2) 0.0230(7) Uani 1 1 d .
H3AA H 0.5901 0.5031 0.6168 0.028 Uiso 1 1 calc R
C3B C 0.4140(2) 0.50300(13) 0.8787(2) 0.0266(7) Uani 1 1 d .
H3BA H 0.4634 0.4994 0.9196 0.032 Uiso 1 1 calc R
C4A C 0.4938(2) 0.45060(13) 0.5815(2) 0.0260(7) Uani 1 1 d .
H4AA H 0.5326 0.4240 0.5734 0.031 Uiso 1 1 calc R
C4B C 0.3615(2) 0.46125(13) 0.8522(2) 0.0286(8) Uani 1 1 d .
H4BA H 0.3763 0.4292 0.8745 0.034 Uiso 1 1 calc R
C5A C 0.4014(2) 0.44313(12) 0.5684(2) 0.0255(7) Uani 1 1 d .
C5B C 0.2873(2) 0.46716(13) 0.7927(2) 0.0267(7) Uani 1 1 d .
C6A C 0.3420(2) 0.48196(13) 0.5784(2) 0.0282(7) Uani 1 1 d .
H6A H 0.2801 0.4763 0.5695 0.034 Uiso 1 1 calc R
C6B C 0.2609(2) 0.51459(13) 0.7602(2) 0.0286(8) Uani 1 1 d .
H6B H 0.2090 0.5183 0.7221 0.034 Uiso 1 1 calc R
C7A C 0.3758(2) 0.52920(13) 0.6018(2) 0.0257(7) Uani 1 1 d .
H7A H 0.3361 0.5558 0.6076 0.031 Uiso 1 1 calc R
C7B C 0.3139(2) 0.55596(12) 0.7860(2) 0.0256(7) Uani 1 1 d .
H7B H 0.2977 0.5881 0.7650 0.031 Uiso 1 1 calc R
C8A C 0.5530(2) 0.80213(11) 0.69550(19) 0.0184(6) Uani 1 1 d .
C8B C 0.4936(2) 0.76533(12) 0.93920(19) 0.0190(6) Uani 1 1 d .
C9A C 0.4462(2) 0.86814(11) 0.63134(19) 0.0182(6) Uani 1 1 d .
C9B C 0.3677(2) 0.82651(12) 0.9207(2) 0.0210(7) Uani 1 1 d .
C10A C 0.4507(2) 0.90237(12) 0.6978(2) 0.0238(7) Uani 1 1 d .
H10A H 0.4886 0.8957 0.7470 0.029 Uiso 1 1 calc R
C10B C 0.3493(2) 0.82534(13) 1.0035(2) 0.0236(7) Uani 1 1 d .
H10B H 0.3835 0.8049 1.0426 0.028 Uiso 1 1 calc R
C11A C 0.3987(2) 0.94605(13) 0.6905(2) 0.0268(7) Uani 1 1 d .
H11A H 0.4017 0.9688 0.7347 0.032 Uiso 1 1 calc R
C11B C 0.2803(2) 0.85451(13) 1.0263(2) 0.0264(7) Uani 1 1 d .
H11B H 0.2681 0.8540 1.0810 0.032 Uiso 1 1 calc R
C12A C 0.3424(2) 0.95589(12) 0.6175(2) 0.0253(7) Uani 1 1 d .
C12B C 0.2289(2) 0.88483(13) 0.9675(2) 0.0259(7) Uani 1 1 d .
C13A C 0.3366(2) 0.92242(13) 0.5509(2) 0.0271(7) Uani 1 1 d .
H13A H 0.2988 0.9294 0.5018 0.032 Uiso 1 1 calc R
C13B C 0.2464(2) 0.88680(13) 0.8864(2) 0.0251(7) Uani 1 1 d .
H13B H 0.2118 0.9073 0.8477 0.030 Uiso 1 1 calc R
C14A C 0.3875(2) 0.87867(13) 0.5584(2) 0.0252(7) Uani 1 1 d .
H14A H 0.3829 0.8557 0.5144 0.030 Uiso 1 1 calc R
C14B C 0.3159(2) 0.85798(12) 0.8631(2) 0.0246(7) Uani 1 1 d .
H14B H 0.3284 0.8595 0.8085 0.030 Uiso 1 1 calc R
C15A C 0.6614(2) 0.68054(12) 0.72678(19) 0.0186(6) Uani 1 1 d .
C15B C 0.6340(2) 0.67024(12) 0.94992(19) 0.0210(7) Uani 1 1 d .
C16A C 0.6646(2) 0.73326(12) 0.72387(18) 0.0184(6) Uani 1 1 d .
C16B C 0.6365(2) 0.72305(12) 0.95045(19) 0.0186(6) Uani 1 1 d .
C17A C 0.7366(2) 0.75917(12) 0.76814(19) 0.0204(6) Uani 1 1 d .
H17A H 0.7382 0.7945 0.7660 0.024 Uiso 1 1 calc R
C17B C 0.7075(2) 0.74940(13) 0.9958(2) 0.0226(7) Uani 1 1 d .
H17B H 0.7077 0.7848 0.9964 0.027 Uiso 1 1 calc R
C18A C 0.8055(2) 0.73327(12) 0.81525(19) 0.0190(6) Uani 1 1 d .
C18B C 0.7775(2) 0.72271(13) 1.0398(2) 0.0231(7) Uani 1 1 d .
C19A C 0.8046(2) 0.67949(12) 0.81524(19) 0.0186(6) Uani 1 1 d .
C19B C 0.7780(2) 0.66969(13) 1.0369(2) 0.0227(7) Uani 1 1 d .
C20A C 0.7322(2) 0.65387(12) 0.77223(19) 0.0193(6) Uani 1 1 d .
H20A H 0.7306 0.6185 0.7736 0.023 Uiso 1 1 calc R
C20B C 0.7067(2) 0.64297(12) 0.9932(2) 0.0228(7) Uani 1 1 d .
H20B H 0.7070 0.6076 0.9925 0.027 Uiso 1 1 calc R
C21A C 0.8905(2) 0.60370(12) 0.8346(2) 0.0233(7) Uani 1 1 d .
H21A H 0.8871 0.6020 0.7745 0.028 Uiso 1 1 calc R
H21B H 0.8434 0.5822 0.8514 0.028 Uiso 1 1 calc R
C21B C 0.8722(2) 0.59598(12) 1.0689(2) 0.0274(7) Uani 1 1 d .
H21C H 0.8728 0.5884 1.0104 0.033 Uiso 1 1 calc R
H21D H 0.8269 0.5749 1.0897 0.033 Uiso 1 1 calc R
C22A C 0.9806(2) 0.58516(12) 0.8742(2) 0.0261(7) Uani 1 1 d .
H22A H 0.9862 0.5892 0.9341 0.031 Uiso 1 1 calc R
H22B H 0.9878 0.5494 0.8618 0.031 Uiso 1 1 calc R
C22B C 0.9640(2) 0.58640(14) 1.1180(2) 0.0312(8) Uani 1 1 d .
H22C H 0.9622 0.5934 1.1765 0.037 Uiso 1 1 calc R
H22D H 0.9807 0.5510 1.1125 0.037 Uiso 1 1 calc R
C23A C 1.1325(2) 0.61225(15) 0.8897(2) 0.0358(9) Uani 1 1 d .
H23A H 1.1646 0.5822 0.8755 0.043 Uiso 1 1 calc R
H23B H 1.1256 0.6105 0.9483 0.043 Uiso 1 1 calc R
C23B C 1.1131(2) 0.61970(15) 1.1408(2) 0.0332(8) Uani 1 1 d .
H23C H 1.1479 0.5895 1.1321 0.040 Uiso 1 1 calc R
H23D H 1.1026 0.6203 1.1985 0.040 Uiso 1 1 calc R
C24A C 1.1838(2) 0.65941(15) 0.8726(2) 0.0341(8) Uani 1 1 d .
H24A H 1.2426 0.6592 0.9061 0.041 Uiso 1 1 calc R
H24B H 1.1925 0.6604 0.8144 0.041 Uiso 1 1 calc R
C24B C 1.1650(2) 0.66722(15) 1.1214(3) 0.0361(9) Uani 1 1 d .
H24C H 1.2239 0.6676 1.1547 0.043 Uiso 1 1 calc R
H24D H 1.1732 0.6676 1.0631 0.043 Uiso 1 1 calc R
C25A C 1.1689(2) 0.74976(15) 0.8679(2) 0.0349(9) Uani 1 1 d .
H25A H 1.2019 0.7448 0.8209 0.042 Uiso 1 1 calc R
H25B H 1.2097 0.7641 0.9135 0.042 Uiso 1 1 calc R
C25B C 1.1548(2) 0.75721(15) 1.1212(2) 0.0346(8) Uani 1 1 d .
H25C H 1.1574 0.7596 1.0619 0.041 Uiso 1 1 calc R
H25D H 1.2156 0.7595 1.1503 0.041 Uiso 1 1 calc R
C26A C 1.0910(3) 0.78537(15) 0.8441(2) 0.0345(8) Uani 1 1 d .
H26A H 1.1124 0.8172 0.8235 0.041 Uiso 1 1 calc R
H26B H 1.0485 0.7703 0.8004 0.041 Uiso 1 1 calc R
C26B C 1.0979(2) 0.79909(15) 1.1484(2) 0.0341(8) Uani 1 1 d .
H26C H 1.0942 0.7960 1.2074 0.041 Uiso 1 1 calc R
H26D H 1.1248 0.8318 1.1387 0.041 Uiso 1 1 calc R
C27A C 0.9728(2) 0.82787(13) 0.9012(2) 0.0317(8) Uani 1 1 d .
H27A H 0.9927 0.8599 0.8802 0.038 Uiso 1 1 calc R
H27B H 0.9518 0.8347 0.9542 0.038 Uiso 1 1 calc R
C27B C 0.9406(2) 0.80956(15) 1.1494(2) 0.0328(8) Uani 1 1 d .
H27C H 0.9442 0.8456 1.1626 0.039 Uiso 1 1 calc R
H27D H 0.9468 0.7905 1.2010 0.039 Uiso 1 1 calc R
C28A C 0.8942(2) 0.80827(13) 0.8410(2) 0.0295(8) Uani 1 1 d .
H28A H 0.8410 0.8287 0.8449 0.035 Uiso 1 1 calc R
H28B H 0.9082 0.8103 0.7844 0.035 Uiso 1 1 calc R
C28B C 0.8521(2) 0.79759(13) 1.0979(2) 0.0297(8) Uani 1 1 d .
H28C H 0.8023 0.8076 1.1270 0.036 Uiso 1 1 calc R
H28D H 0.8467 0.8153 1.0450 0.036 Uiso 1 1 calc R
O12 O 0.8589(2) 0.48363(13) 0.7537(2) 0.0581(9) Uani 1 1 d .
N7 N 0.9085(2) 0.53010(12) 0.6491(2) 0.0413(8) Uani 1 1 d .
C29 C 0.8441(3) 0.51126(17) 0.6926(3) 0.0497(12) Uani 1 1 d .
H29 H 0.7845 0.5200 0.6744 0.060 Uiso 1 1 calc R
C30 C 0.8872(5) 0.5573(2) 0.5717(3) 0.085(2) Uani 1 1 d .
H30A H 0.8966 0.5354 0.5262 0.128 Uiso 1 1 calc GR
H30B H 0.9255 0.5866 0.5718 0.128 Uiso 1 1 calc GR
H30C H 0.8254 0.5680 0.5654 0.128 Uiso 1 1 calc GR
C31 C 1.0011(3) 0.51603(18) 0.6731(3) 0.0475(11) Uani 1 1 d .
H31A H 1.0227 0.4980 0.6282 0.071 Uiso 1 1 calc GR
H31B H 1.0058 0.4946 0.7214 0.071 Uiso 1 1 calc GR
H31C H 1.0367 0.5461 0.6856 0.071 Uiso 1 1 calc GR
Br1 Br 0.38415(2) 0.69356(2) 0.73680(2) 0.02536(10) Uani 1 1 d .

loop_
_atom_site_aniso_label
_atom_site_aniso_U_11
_atom_site_aniso_U_22
_atom_site_aniso_U_33
_atom_site_aniso_U_23
_atom_site_aniso_U_13
_atom_site_aniso_U_12
K1 0.0227(3) 0.0268(4) 0.0252(4) 0.0038(3) -0.0012(3) -0.0042(3)
O1A 0.0214(11) 0.0238(12) 0.0327(13) -0.0072(10) -0.0005(10) 0.0036(9)
O1B 0.0270(12) 0.0213(13) 0.0392(14) 0.0093(11) -0.0040(11) -0.0040(10)
O2A 0.0276(11) 0.0199(12) 0.0174(11) 0.0003(9) 0.0014(9) 0.0040(9)
O2B 0.0296(12) 0.0293(13) 0.0275(13) 0.0118(10) 0.0095(10) 0.0070(10)
O3A 0.0444(15) 0.0179(12) 0.0416(15) -0.0028(11) -0.0020(12) 0.0053(11)
O3B 0.0514(16) 0.0194(14) 0.0544(17) -0.0081(12) 0.0068(14) -0.0049(12)
O4A 0.0358(15) 0.0277(14) 0.0623(19) -0.0042(13) 0.0019(13) -0.0075(11)
O4B 0.0361(15) 0.0339(16) 0.072(2) -0.0128(14) -0.0078(15) -0.0081(12)
O5A 0.0433(16) 0.0361(16) 0.0532(18) 0.0042(13) -0.0048(14) 0.0173(13)
O5B 0.0292(13) 0.0327(15) 0.0581(18) 0.0056(13) 0.0051(13) 0.0089(11)
O6A 0.0480(16) 0.0252(14) 0.0503(17) -0.0073(13) 0.0098(13) 0.0132(12)
O6B 0.0435(16) 0.0485(18) 0.0446(17) -0.0067(14) 0.0133(13) 0.0134(13)
O7A 0.0191(10) 0.0172(11) 0.0242(11) -0.0002(9) -0.0032(9) 0.0041(8)
O7B 0.0239(11) 0.0210(12) 0.0388(14) 0.0018(10) -0.0017(10) 0.0021(9)
O8A 0.0267(12) 0.0440(16) 0.0366(14) 0.0035(12) 0.0000(11) 0.0007(11)
O8B 0.0227(11) 0.0349(14) 0.0308(13) 0.0009(11) 0.0003(10) 0.0015(10)
O9A 0.0443(16) 0.0352(16) 0.0638(19) -0.0080(14) 0.0311(15) -0.0103(12)
O9B 0.0316(13) 0.0347(15) 0.0362(14) -0.0027(11) 0.0056(11) -0.0029(11)
O10A 0.0292(12) 0.0320(14) 0.0246(12) 0.0003(10) 0.0008(10) -0.0060(10)
O10B 0.0256(12) 0.0432(16) 0.0279(13) -0.0026(11) 0.0010(10) -0.0062(11)
O11A 0.0240(11) 0.0163(11) 0.0265(12) 0.0007(9) -0.0022(9) -0.0033(9)
O11B 0.0234(12) 0.0231(13) 0.0422(14) -0.0044(11) -0.0032(11) 0.0009(9)
N1A 0.0151(12) 0.0193(14) 0.0297(15) -0.0051(11) 0.0005(11) 0.0026(10)
N1B 0.0223(13) 0.0202(14) 0.0269(14) 0.0058(12) -0.0048(11) -0.0028(11)
N2A 0.0193(13) 0.0164(14) 0.0318(15) -0.0045(11) 0.0023(11) 0.0039(10)
N2B 0.0226(13) 0.0161(14) 0.0307(15) 0.0032(12) -0.0029(12) -0.0014(11)
N3A 0.0220(13) 0.0190(14) 0.0186(13) -0.0006(11) -0.0027(11) 0.0039(10)
N3B 0.0195(12) 0.0198(14) 0.0185(13) 0.0051(11) 0.0025(10) 0.0023(10)
N4A 0.0274(14) 0.0201(14) 0.0150(13) -0.0034(11) -0.0007(11) 0.0062(11)
N4B 0.0230(13) 0.0230(14) 0.0183(13) 0.0037(11) 0.0041(11) 0.0037(11)
N5A 0.0352(17) 0.0225(16) 0.0317(16) 0.0023(13) -0.0036(13) -0.0031(13)
N5B 0.0300(16) 0.0253(17) 0.0437(19) -0.0110(14) 0.0116(14) -0.0068(13)
N6A 0.0327(16) 0.0245(17) 0.0443(19) 0.0056(15) 0.0072(15) 0.0097(13)
N6B 0.0266(15) 0.0223(15) 0.0467(19) -0.0015(14) 0.0072(14) 0.0010(12)
C1A 0.0210(15) 0.0209(17) 0.0202(16) -0.0012(13) -0.0010(13) 0.0020(13)
C1B 0.0215(15) 0.0184(16) 0.0283(17) 0.0014(14) 0.0032(13) -0.0005(13)
C2A 0.0264(16) 0.0187(16) 0.0192(16) 0.0003(13) 0.0008(13) 0.0007(13)
C2B 0.0217(15) 0.0229(18) 0.0254(17) -0.0010(14) 0.0042(13) -0.0015(13)
C3A 0.0220(16) 0.0208(17) 0.0243(17) -0.0002(13) -0.0039(13) 0.0015(13)
C3B 0.0220(16) 0.0229(18) 0.0343(19) 0.0012(15) 0.0015(14) 0.0001(13)
C4A 0.0316(18) 0.0216(18) 0.0238(17) -0.0001(13) -0.0003(14) 0.0068(14)
C4B 0.0303(18) 0.0162(17) 0.041(2) 0.0005(15) 0.0104(16) 0.0012(13)
C5A 0.0334(18) 0.0173(17) 0.0241(17) 0.0005(13) -0.0020(14) -0.0011(14)
C5B 0.0233(16) 0.0218(17) 0.0365(19) -0.0077(15) 0.0093(15) -0.0037(13)
C6A 0.0264(17) 0.0246(18) 0.0330(19) 0.0010(15) 0.0013(15) 0.0002(14)
C6B 0.0211(16) 0.0275(19) 0.037(2) -0.0052(15) 0.0038(15) -0.0019(13)
C7A 0.0240(16) 0.0229(18) 0.0300(18) -0.0039(14) 0.0032(14) 0.0015(13)
C7B 0.0276(17) 0.0166(16) 0.0337(19) -0.0021(14) 0.0082(15) -0.0019(13)
C8A 0.0200(14) 0.0136(15) 0.0218(16) 0.0015(12) 0.0033(12) 0.0006(11)
C8B 0.0188(14) 0.0163(15) 0.0221(16) 0.0004(13) 0.0031(12) -0.0002(12)
C9A 0.0202(14) 0.0148(15) 0.0203(15) 0.0031(12) 0.0055(12) 0.0015(12)
C9B 0.0182(15) 0.0190(16) 0.0251(16) -0.0001(13) 0.0000(13) -0.0019(12)
C10A 0.0280(16) 0.0230(17) 0.0197(16) 0.0011(13) 0.0009(13) 0.0027(13)
C10B 0.0221(15) 0.0247(17) 0.0235(16) -0.0010(14) 0.0010(13) -0.0014(13)
C11A 0.0344(18) 0.0215(18) 0.0251(17) -0.0038(14) 0.0064(15) 0.0033(14)
C11B 0.0252(16) 0.0263(18) 0.0276(17) -0.0036(14) 0.0039(14) -0.0021(13)
C12A 0.0250(16) 0.0165(16) 0.0352(19) 0.0024(14) 0.0067(14) 0.0067(13)
C12B 0.0209(15) 0.0210(17) 0.0360(19) -0.0033(14) 0.0041(14) 0.0005(13)
C13A 0.0264(16) 0.0263(18) 0.0270(17) 0.0015(14) -0.0017(14) 0.0055(14)
C13B 0.0232(16) 0.0210(17) 0.0301(18) 0.0039(14) 0.0002(14) 0.0010(13)
C14A 0.0291(17) 0.0226(17) 0.0230(17) -0.0046(14) 0.0003(14) 0.0051(13)
C14B 0.0220(15) 0.0230(18) 0.0285(17) 0.0021(14) 0.0021(14) -0.0025(13)
C15A 0.0170(14) 0.0192(16) 0.0196(15) -0.0012(12) 0.0020(12) 0.0008(12)
C15B 0.0189(15) 0.0223(17) 0.0221(16) 0.0026(13) 0.0038(13) -0.0030(12)
C16A 0.0202(14) 0.0183(16) 0.0169(15) 0.0010(12) 0.0036(12) 0.0026(12)
C16B 0.0192(15) 0.0199(16) 0.0170(15) 0.0015(12) 0.0039(12) 0.0026(12)
C17A 0.0220(15) 0.0160(16) 0.0234(16) 0.0020(13) 0.0042(13) 0.0008(12)
C17B 0.0219(15) 0.0196(17) 0.0261(17) -0.0012(13) 0.0025(13) 0.0017(12)
C18A 0.0193(15) 0.0165(15) 0.0207(16) 0.0003(12) 0.0010(12) -0.0022(12)
C18B 0.0189(15) 0.0260(18) 0.0236(17) -0.0033(14) 0.0003(13) -0.0015(13)
C19A 0.0183(14) 0.0188(16) 0.0188(15) 0.0019(12) 0.0023(12) 0.0026(12)
C19B 0.0172(15) 0.0263(18) 0.0242(17) 0.0053(14) 0.0011(13) 0.0035(13)
C20A 0.0212(15) 0.0135(15) 0.0230(16) 0.0017(12) 0.0030(13) 0.0007(12)
C20B 0.0224(15) 0.0179(16) 0.0277(17) 0.0036(13) 0.0024(13) -0.0006(12)
C21A 0.0246(16) 0.0158(16) 0.0294(17) 0.0010(13) 0.0027(14) 0.0011(12)
C21B 0.0257(16) 0.0174(17) 0.039(2) 0.0032(15) 0.0046(15) -0.0007(13)
C22A 0.0247(16) 0.0171(16) 0.0357(19) 0.0006(14) 0.0007(14) 0.0042(13)
C22B 0.0337(18) 0.0237(18) 0.035(2) 0.0083(15) 0.0008(16) 0.0053(15)
C23A 0.0269(18) 0.041(2) 0.040(2) -0.0025(18) 0.0066(16) 0.0038(16)
C23B 0.0262(17) 0.039(2) 0.0319(19) -0.0019(17) -0.0063(15) 0.0088(15)
C24A 0.0240(17) 0.044(2) 0.035(2) 0.0003(17) 0.0054(15) 0.0026(15)
C24B 0.0212(17) 0.042(2) 0.045(2) -0.0059(18) 0.0026(16) 0.0030(15)
C25A 0.0350(19) 0.038(2) 0.034(2) -0.0026(17) 0.0133(16) -0.0163(16)
C25B 0.0273(18) 0.040(2) 0.035(2) -0.0001(17) -0.0023(15) -0.0112(15)
C26A 0.037(2) 0.042(2) 0.0248(18) -0.0014(16) 0.0053(16) -0.0139(17)
C26B 0.0274(18) 0.043(2) 0.0300(19) 0.0014(17) -0.0020(15) -0.0099(16)
C27A 0.0355(19) 0.0193(17) 0.038(2) 0.0008(15) -0.0044(16) -0.0054(14)
C27B 0.0319(18) 0.036(2) 0.0295(19) -0.0070(16) 0.0015(15) -0.0050(15)
C28A 0.0334(18) 0.0172(17) 0.0357(19) 0.0015(15) -0.0040(15) -0.0087(14)
C28B 0.0280(17) 0.0232(18) 0.037(2) -0.0058(15) 0.0022(15) -0.0018(14)
O12 0.061(2) 0.0450(19) 0.073(2) -0.0004(18) 0.0269(18) -0.0014(16)
N7 0.0417(18) 0.0286(18) 0.051(2) -0.0054(15) -0.0030(16) 0.0035(14)
C29 0.035(2) 0.033(2) 0.079(3) -0.026(2) 0.000(2) 0.0041(18)
C30 0.134(6) 0.041(3) 0.068(4) 0.008(3) -0.033(4) 0.004(3)
C31 0.039(2) 0.051(3) 0.053(3) -0.005(2) 0.009(2) -0.0025(19)
Br1 0.02250(17) 0.02641(19) 0.02673(18) 0.00296(14) 0.00168(13) 0.00454(13)

loop_
_atom_type_symbol
_atom_type_description
_atom_type_scat_dispersion_real
_atom_type_scat_dispersion_imag
_atom_type_scat_source
C C 0.0181 0.0091 'International Tables Vol C Tables 4.2.6.8 and 6.1.1.4'
H H 0.0000 0.0000 'International Tables Vol C Tables 4.2.6.8 and 6.1.1.4'
Br Br -0.6763 1.2805 'International Tables Vol C Tables 4.2.6.8 and 6.1.1.4'
K K 0.3868 1.0657 'International Tables Vol C Tables 4.2.6.8 and 6.1.1.4'
N N 0.0311 0.0180 'International Tables Vol C Tables 4.2.6.8 and 6.1.1.4'
O O 0.0492 0.0322 'International Tables Vol C Tables 4.2.6.8 and 6.1.1.4'

loop_
_exptl_crystal_face_index_h
_exptl_crystal_face_index_k
_exptl_crystal_face_index_l
_exptl_crystal_face_perp_dist
_exptl_oxdiff_crystal_face_indexfrac_h
_exptl_oxdiff_crystal_face_indexfrac_k
_exptl_oxdiff_crystal_face_indexfrac_l
_exptl_oxdiff_crystal_face_x
_exptl_oxdiff_crystal_face_y
_exptl_oxdiff_crystal_face_z
-1 -17 -1 0.0328 -0.9998 -16.9998 -1.0002 -0.1033 -0.5931 0.8091
1 17 1 0.0328 0.9998 16.9998 1.0002 0.1033 0.5931 -0.8091
3 0 -10 0.0686 2.9999 0.0001 -9.9999 -0.0617 -0.8139 -0.5188
-3 0 10 0.0686 -2.9999 -0.0001 9.9999 0.0617 0.8139 0.5188
9 -3 1 0.0066 9.0001 -2.9999 1.0001 0.9464 -0.2006 0.0421
-9 3 -1 0.0066 -9.0001 2.9999 -1.0001 -0.9464 0.2006 -0.0421

loop_
_geom_angle_atom_site_label_1
_geom_angle_atom_site_label_2
_geom_angle_atom_site_label_3
_geom_angle
O7A K1 O7B 76.46(7)
O7A K1 O9A 87.87(8)
O7A K1 O9B 152.96(7)
O7A K1 O10B 148.02(7)
O7A K1 C18B 77.11(7)
O7A K1 C24B 130.36(8)
O7A K1 C25B 165.54(8)
O7B K1 C18B 42.18(7)
O7B K1 C24B 93.61(8)
O7B K1 C25B 113.23(8)
O8B K1 O7A 94.56(7)
O8B K1 O7B 55.40(6)
O8B K1 O9A 97.65(8)
O8B K1 O9B 59.17(7)
O8B K1 O10B 108.78(7)
O8B K1 O11B 96.33(7)
O8B K1 C18B 96.99(8)
O8B K1 C24B 45.02(8)
O8B K1 C25B 83.33(8)
O9A K1 O7B 146.61(7)
O9A K1 O10B 109.57(7)
O9A K1 C18B 159.77(9)
O9A K1 C24B 74.24(9)
O9A K1 C25B 78.28(9)
O9B K1 O7B 91.52(7)
O9B K1 O9A 89.44(8)
O9B K1 O10B 56.90(7)
O9B K1 C18B 110.09(8)
O9B K1 C24B 24.86(8)
O9B K1 C25B 25.18(8)
O10A K1 O7A 104.33(7)
O10A K1 O7B 154.18(7)
O10A K1 O8B 147.91(7)
O10A K1 O9A 58.16(8)
O10A K1 O9B 96.98(7)
O10A K1 O10B 66.62(7)
O10A K1 O11B 105.03(7)
O10A K1 C18B 112.24(8)
O10A K1 C24B 104.30(9)
O10A K1 C25B 71.89(8)
O10B K1 O7B 98.72(7)
O10B K1 C18B 78.57(7)
O10B K1 C24B 81.09(8)
O10B K1 C25B 44.12(8)
O11A K1 O7A 56.14(6)
O11A K1 O7B 104.04(7)
O11A K1 O8B 149.34(7)
O11A K1 O9A 90.65(8)
O11A K1 O9B 150.82(7)
O11A K1 O10A 59.07(7)
O11A K1 O10B 95.90(7)
O11A K1 O11B 82.35(7)
O11A K1 C18B 69.78(7)
O11A K1 C24B 162.36(8)
O11A K1 C25B 127.31(8)
O11B K1 O7A 101.00(7)
O11B K1 O7B 50.59(7)
O11B K1 O9A 162.78(8)
O11B K1 O9B 89.12(7)
O11B K1 O10B 56.00(7)
O11B K1 C18B 23.92(7)
O11B K1 C24B 109.51(8)
O11B K1 C25B 93.45(8)
C18B K1 C24B 125.90(9)
C25B K1 C18B 117.33(9)
C25B K1 C24B 41.59(9)
C19A O7A K1 120.25(18)
C19A O7A C21A 114.3(2)
C21A O7A K1 125.46(18)
C19B O7B K1 95.76(17)
C19B O7B C21B 119.7(3)
C21B O7B K1 106.56(18)
C23A O8A C22A 113.4(3)
C22B O8B K1 124.48(18)
C22B O8B C23B 112.8(3)
C23B O8B K1 115.4(2)
C24A O9A K1 128.5(2)
C24A O9A C25A 114.8(3)
C25A O9A K1 116.3(2)
C24B O9B K1 96.5(2)
C24B O9B C25B 113.2(3)
C25B O9B K1 95.6(2)
C26A O10A K1 115.8(2)
C26A O10A C27A 114.0(3)
C27A O10A K1 105.57(19)
C26B O10B K1 113.2(2)
C27B O10B K1 119.6(2)
C27B O10B C26B 113.3(3)
C18A O11A K1 122.88(18)
C18A O11A C28A 115.7(2)
C28A O11A K1 121.37(19)
C18B O11B K1 98.92(18)
C18B O11B C28B 117.5(3)
C28B O11B K1 115.1(2)
C1A N1A C15A 125.1(3)
C1B N1B C15B 128.3(3)
C1A N2A C2A 128.1(3)
C1B N2B C2B 128.7(3)
C8A N3A C16A 124.5(3)
C8B N3B C16B 119.3(3)
C8A N4A C9A 129.1(3)
C8B N4B C9B 126.6(3)
O3A N5A O4A 123.7(3)
O3A N5A C5A 118.3(3)
O4A N5A C5A 118.0(3)
O3B N5B O4B 123.7(3)
O3B N5B C5B 118.1(3)
O4B N5B C5B 118.2(3)
O5A N6A C12A 118.0(3)
O6A N6A O5A 123.4(3)
O6A N6A C12A 118.5(3)
O5B N6B C12B 117.6(3)
O6B N6B O5B 123.9(3)
O6B N6B C12B 118.5(3)
O1A C1A N1A 124.6(3)
O1A C1A N2A 123.6(3)
N1A C1A N2A 111.8(3)
O1B C1B N1B 125.0(3)
O1B C1B N2B 124.5(3)
N1B C1B N2B 110.5(3)
N2A C2A C3A 124.2(3)
N2A C2A C7A 117.0(3)
C7A C2A C3A 118.8(3)
N2B C2B C7B 115.8(3)
C3B C2B N2B 124.4(3)
C3B C2B C7B 119.8(3)
C4A C3A C2A 119.6(3)
C4B C3B C2B 119.3(3)
C5A C4A C3A 119.7(3)
C5B C4B C3B 119.9(3)
C4A C5A N5A 119.2(3)
C6A C5A N5A 119.1(3)
C6A C5A C4A 121.7(3)
C4B C5B N5B 119.3(3)
C4B C5B C6B 121.9(3)
C6B C5B N5B 118.9(3)
C7A C6A C5A 118.8(3)
C7B C6B C5B 118.0(3)
C6A C7A C2A 121.5(3)
C6B C7B C2B 121.0(3)
O2A C8A N3A 124.1(3)
O2A C8A N4A 123.0(3)
N3A C8A N4A 112.9(3)
O2B C8B N3B 122.7(3)
O2B C8B N4B 122.7(3)
N3B C8B N4B 114.6(3)
N4A C9A C10A 124.4(3)
N4A C9A C14A 116.6(3)
C10A C9A C14A 118.9(3)
N4B C9B C10B 123.1(3)
N4B C9B C14B 117.8(3)
C14B C9B C10B 119.1(3)
C11A C10A C9A 120.0(3)
C11B C10B C9B 119.7(3)
C10A C11A C12A 120.0(3)
C10B C11B C12B 120.0(3)
C11A C12A N6A 119.1(3)
C11A C12A C13A 121.0(3)
C13A C12A N6A 119.9(3)
C11B C12B N6B 117.9(3)
C13B C12B N6B 121.0(3)
C13B C12B C11B 121.1(3)
C14A C13A C12A 119.0(3)
C12B C13B C14B 119.2(3)
C13A C14A C9A 121.1(3)
C13B C14B C9B 120.8(3)
C16A C15A N1A 119.1(3)
C16A C15A C20A 119.5(3)
C20A C15A N1A 121.3(3)
N1B C15B C20B 123.9(3)
C16B C15B N1B 116.9(3)
C16B C15B C20B 119.1(3)
C15A C16A N3A 119.5(3)
C15A C16A C17A 120.0(3)
C17A C16A N3A 120.5(3)
C15B C16B N3B 120.0(3)
C15B C16B C17B 121.2(3)
C17B C16B N3B 118.8(3)
C18A C17A C16A 121.0(3)
C18B C17B C16B 119.6(3)
O11A C18A C19A 116.7(3)
C17A C18A O11A 124.2(3)
C17A C18A C19A 119.2(3)
O11B C18B K1 57.16(15)
O11B C18B C17B 125.5(3)
O11B C18B C19B 114.6(3)
C17B C18B K1 127.6(2)
C17B C18B C19B 119.9(3)
C19B C18B K1 82.08(18)
O7A C19A C18A 116.9(3)
O7A C19A C20A 123.5(3)
C20A C19A C18A 119.6(3)
O7B C19B K1 60.93(15)
O7B C19B C18B 113.5(3)
O7B C19B C20B 125.4(3)
C18B C19B K1 74.27(18)
C20B C19B K1 133.8(2)
C20B C19B C18B 121.0(3)
C19A C20A C15A 120.7(3)
C19B C20B C15B 119.1(3)
O7A C21A C22A 109.4(3)
O7B C21B C22B 105.9(3)
O8A C22A C21A 107.7(3)
O8B C22B C21B 109.3(3)
O8A C23A C24A 107.8(3)
O8B C23B C24B 109.0(3)
O9A C24A C23A 108.7(3)
O9B C24B K1 58.61(17)
O9B C24B C23B 108.0(3)
C23B C24B K1 90.0(2)
O9A C25A C26A 108.6(3)
O9B C25B K1 59.26(17)
O9B C25B C26B 107.5(3)
C26B C25B K1 93.5(2)
O10A C26A C25A 108.4(3)
O10B C26B C25B 109.0(3)
O10A C27A K1 51.22(15)
O10A C27A C28A 115.2(3)
C28A C27A K1 87.59(19)
O10B C27B C28B 107.7(3)
O11A C28A C27A 108.1(3)
O11B C28B C27B 105.6(3)
C29 N7 C30 122.8(4)
C29 N7 C31 119.4(4)
C31 N7 C30 117.0(4)
O12 C29 N7 124.8(4)

loop_
_geom_bond_atom_site_label_1
_geom_bond_atom_site_label_2
_geom_bond_distance
K1 O7A 2.853(2)
K1 O7B 3.022(2)
K1 O8B 2.825(3)
K1 O9A 2.923(3)
K1 O9B 2.874(3)
K1 O10A 2.821(2)
K1 O10B 2.929(3)
K1 O11A 2.792(2)
K1 O11B 2.844(3)
K1 C18B 3.344(3)
K1 C24B 3.344(4)
K1 C25B 3.328(4)
O1A C1A 1.219(4)
O1B C1B 1.215(4)
O2A C8A 1.239(4)
O2B C8B 1.230(4)
O3A N5A 1.231(4)
O3B N5B 1.222(4)
O4A N5A 1.231(4)
O4B N5B 1.234(4)
O5A N6A 1.230(4)
O5B N6B 1.232(4)
O6A N6A 1.223(4)
O6B N6B 1.228(4)
O7A C19A 1.381(4)
O7A C21A 1.438(4)
O7B C19B 1.369(4)
O7B C21B 1.419(4)
O8A C22A 1.429(4)
O8A C23A 1.398(4)
O8B C22B 1.423(4)
O8B C23B 1.434(4)
O9A C24A 1.406(5)
O9A C25A 1.425(4)
O9B C24B 1.415(4)
O9B C25B 1.423(4)
O10A C26A 1.414(4)
O10A C27A 1.426(4)
O10B C26B 1.428(4)
O10B C27B 1.414(4)
O11A C18A 1.381(4)
O11A C28A 1.431(4)
O11B C18B 1.373(4)
O11B C28B 1.424(4)
N1A C1A 1.370(4)
N1A C15A 1.413(4)
N1B C1B 1.363(4)
N1B C15B 1.404(4)
N2A C1A 1.384(4)
N2A C2A 1.393(4)
N2B C1B 1.389(4)
N2B C2B 1.392(4)
N3A C8A 1.356(4)
N3A C16A 1.427(4)
N3B C8B 1.352(4)
N3B C16B 1.424(4)
N4A C8A 1.373(4)
N4A C9A 1.385(4)
N4B C8B 1.371(4)
N4B C9B 1.388(4)
N5A C5A 1.465(4)
N5B C5B 1.464(4)
N6A C12A 1.449(4)
N6B C12B 1.457(4)
C2A C3A 1.407(4)
C2A C7A 1.400(5)
C2B C3B 1.390(5)
C2B C7B 1.401(5)
C3A C4A 1.387(5)
C3B C4B 1.383(5)
C4A C5A 1.385(5)
C4B C5B 1.379(5)
C5A C6A 1.378(5)
C5B C6B 1.389(5)
C6A C7A 1.374(5)
C6B C7B 1.378(5)
C9A C10A 1.399(4)
C9A C14A 1.403(5)
C9B C10B 1.407(4)
C9B C14B 1.401(5)
C10A C11A 1.382(5)
C10B C11B 1.376(5)
C11A C12A 1.382(5)
C11B C12B 1.392(5)
C12A C13A 1.387(5)
C12B C13B 1.377(5)
C13A C14A 1.375(5)
C13B C14B 1.380(5)
C15A C16A 1.387(4)
C15A C20A 1.395(4)
C15B C16B 1.388(5)
C15B C20B 1.409(4)
C16A C17A 1.390(4)
C16B C17B 1.393(4)
C17A C18A 1.378(4)
C17B C18B 1.377(5)
C18A C19A 1.413(4)
C18B C19B 1.393(5)
C19A C20A 1.383(4)
C19B C20B 1.389(5)
C21A C22A 1.496(4)
C21B C22B 1.514(5)
C23A C24A 1.504(5)
C23B C24B 1.525(5)
C25A C26A 1.505(6)
C25B C26B 1.493(5)
C27A C28A 1.515(5)
C27B C28B 1.502(5)
O12 C29 1.225(6)
N7 C29 1.362(6)
N7 C30 1.443(6)
N7 C31 1.437(5)

loop_
_geom_torsion_atom_site_label_1
_geom_torsion_atom_site_label_2
_geom_torsion_atom_site_label_3
_geom_torsion_atom_site_label_4
_geom_torsion
K1 O7A C19A C18A 22.7(3)
K1 O7A C19A C20A -156.7(2)
K1 O7A C21A C22A -12.8(3)
K1 O7B C19B C18B -54.5(3)
K1 O7B C19B C20B 125.2(3)
K1 O7B C21B C22B 67.6(3)
K1 O8B C22B C21B 19.2(4)
K1 O8B C23B C24B -8.6(3)
K1 O9A C24A C23A 16.4(4)
K1 O9A C25A C26A -40.1(4)
K1 O9B C24B C23B -78.5(3)
K1 O9B C25B C26B 83.6(3)
K1 O10A C26A C25A -57.2(3)
K1 O10A C27A C28A -64.1(3)
K1 O10B C26B C25B 4.1(3)
K1 O10B C27B C28B -34.7(4)
K1 O11A C18A C17A 160.7(2)
K1 O11A C18A C19A -20.7(3)
K1 O11A C28A C27A -1.8(4)
K1 O11B C18B C17B -115.6(3)
K1 O11B C18B C19B 61.6(3)
K1 O11B C28B C27B -64.2(3)
K1 C18B C19B O7B 47.7(2)
K1 C18B C19B C20B -132.1(3)
K1 C19B C20B C15B -96.7(3)
K1 C25B C26B O10B -3.3(3)
K1 C27A C28A O11A 1.2(2)
O3A N5A C5A C4A -11.7(5)
O3A N5A C5A C6A 167.5(3)
O3B N5B C5B C4B -5.3(5)
O3B N5B C5B C6B 173.0(3)
O4A N5A C5A C4A 168.4(3)
O4A N5A C5A C6A -12.4(5)
O4B N5B C5B C4B 175.0(3)
O4B N5B C5B C6B -6.8(5)
O5A N6A C12A C11A -171.0(3)
O5A N6A C12A C13A 10.6(5)
O5B N6B C12B C11B -164.4(3)
O5B N6B C12B C13B 16.1(5)
O6A N6A C12A C11A 9.5(5)
O6A N6A C12A C13A -169.0(3)
O6B N6B C12B C11B 16.0(5)
O6B N6B C12B C13B -163.5(3)
O7A C19A C20A C15A -178.6(3)
O7A C21A C22A O8A -65.1(3)
O7B C19B C20B C15B -178.4(3)
O7B C21B C22B O8B -59.1(4)
O8A C23A C24A O9A 58.5(4)
O8B C23B C24B K1 6.6(3)
O8B C23B C24B O9B 63.4(4)
O9A C25A C26A O10A 63.7(4)
O9B C25B C26B O10B -62.1(4)
O10A C27A C28A O11A 45.8(4)
O10B C27B C28B O11B 62.6(4)
O11A C18A C19A O7A -2.0(4)
O11A C18A C19A C20A 177.5(3)
O11B C18B C19B K1 -48.2(2)
O11B C18B C19B O7B -0.6(4)
O11B C18B C19B C20B 179.7(3)
N1A C15A C16A N3A -8.4(4)
N1A C15A C16A C17A 174.9(3)
N1A C15A C20A C19A -175.9(3)
N1B C15B C16B N3B -1.0(4)
N1B C15B C16B C17B 179.8(3)
N1B C15B C20B C19B 178.7(3)
N2A C2A C3A C4A 178.9(3)
N2A C2A C7A C6A -177.7(3)
N2B C2B C3B C4B -175.2(3)
N2B C2B C7B C6B 175.9(3)
N3A C16A C17A C18A -176.6(3)
N3B C16B C17B C18B -178.0(3)
N4A C9A C10A C11A 176.7(3)
N4A C9A C14A C13A -176.2(3)
N4B C9B C10B C11B 179.4(3)
N4B C9B C14B C13B -180.0(3)
N5A C5A C6A C7A -179.1(3)
N5B C5B C6B C7B -175.0(3)
N6A C12A C13A C14A 178.9(3)
N6B C12B C13B C14B 179.8(3)
C1A N1A C15A C16A 154.9(3)
C1A N1A C15A C20A -28.2(5)
C1A N2A C2A C3A 5.1(5)
C1A N2A C2A C7A -176.4(3)
C1B N1B C15B C16B -157.0(3)
C1B N1B C15B C20B 25.8(5)
C1B N2B C2B C3B 3.1(5)
C1B N2B C2B C7B -176.4(3)
C2A N2A C1A O1A 3.0(5)
C2A N2A C1A N1A -177.4(3)
C2A C3A C4A C5A -1.4(5)
C2B N2B C1B O1B -10.2(5)
C2B N2B C1B N1B 171.4(3)
C2B C3B C4B C5B -1.3(5)
C3A C2A C7A C6A 0.9(5)
C3A C4A C5A N5A -179.6(3)
C3A C4A C5A C6A 1.2(5)
C3B C2B C7B C6B -3.6(5)
C3B C4B C5B N5B 175.7(3)
C3B C4B C5B C6B -2.5(5)
C4A C5A C6A C7A 0.1(5)
C4B C5B C6B C7B 3.2(5)
C5A C6A C7A C2A -1.2(5)
C5B C6B C7B C2B -0.1(5)
C7A C2A C3A C4A 0.4(5)
C7B C2B C3B C4B 4.2(5)
C8A N3A C16A C15A 134.2(3)
C8A N3A C16A C17A -49.1(4)
C8A N4A C9A C10A 10.7(5)
C8A N4A C9A C14A -171.7(3)
C8B N3B C16B C15B 90.6(4)
C8B N3B C16B C17B -90.2(3)
C8B N4B C9B C10B 2.3(5)
C8B N4B C9B C14B -179.1(3)
C9A N4A C8A O2A 1.5(5)
C9A N4A C8A N3A -178.5(3)
C9A C10A C11A C12A 0.0(5)
C9B N4B C8B O2B 14.5(5)
C9B N4B C8B N3B -166.6(3)
C9B C10B C11B C12B 0.3(5)
C10A C9A C14A C13A 1.6(5)
C10A C11A C12A N6A -178.2(3)
C10A C11A C12A C13A 0.2(5)
C10B C9B C14B C13B -1.3(5)
C10B C11B C12B N6B 179.7(3)
C10B C11B C12B C13B -0.8(5)
C11A C12A C13A C14A 0.5(5)
C11B C12B C13B C14B 0.3(5)
C12A C13A C14A C9A -1.4(5)
C12B C13B C14B C9B 0.8(5)
C14A C9A C10A C11A -0.9(5)
C14B C9B C10B C11B 0.8(5)
C15A N1A C1A O1A -17.0(5)
C15A N1A C1A N2A 163.5(3)
C15A C16A C17A C18A 0.1(4)
C15B N1B C1B O1B -7.6(5)
C15B N1B C1B N2B 170.8(3)
C15B C16B C17B C18B 1.2(5)
C16A N3A C8A O2A -7.8(5)
C16A N3A C8A N4A 172.3(3)
C16A C15A C20A C19A 1.0(4)
C16A C17A C18A O11A -178.6(3)
C16A C17A C18A C19A 2.8(4)
C16B N3B C8B O2B -10.3(5)
C16B N3B C8B N4B 170.8(3)
C16B C15B C20B C19B 1.5(5)
C16B C17B C18B K1 105.7(3)
C16B C17B C18B O11B 178.7(3)
C16B C17B C18B C19B 1.7(5)
C17A C18A C19A O7A 176.7(3)
C17A C18A C19A C20A -3.9(4)
C17B C18B C19B K1 129.1(3)
C17B C18B C19B O7B 176.8(3)
C17B C18B C19B C20B -2.9(5)
C18A O11A C28A C27A 177.3(3)
C18A C19A C20A C15A 2.0(4)
C18B O11B C28B C27B 179.9(3)
C18B C19B C20B C15B 1.3(5)
C19A O7A C21A C22A 168.4(3)
C19B O7B C21B C22B 174.4(3)
C20A C15A C16A N3A 174.7(3)
C20A C15A C16A C17A -2.0(4)
C20B C15B C16B N3B 176.4(3)
C20B C15B C16B C17B -2.8(5)
C21A O7A C19A C18A -158.4(3)
C21A O7A C19A C20A 22.2(4)
C21B O7B C19B K1 -112.8(3)
C21B O7B C19B C18B -167.3(3)
C21B O7B C19B C20B 12.4(5)
C22A O8A C23A C24A -155.9(3)
C22B O8B C23B C24B -160.1(3)
C23A O8A C22A C21A 161.9(3)
C23B O8B C22B C21B 167.7(3)
C24A O9A C25A C26A 146.7(3)
C24B O9B C25B K1 99.5(3)
C24B O9B C25B C26B -176.9(3)
C25A O9A C24A C23A -171.5(3)
C25B O9B C24B K1 -98.9(3)
C25B O9B C24B C23B -177.5(3)
C26A O10A C27A K1 128.2(3)
C26A O10A C27A C28A 64.1(4)
C26B O10B C27B C28B -172.2(3)
C27A O10A C26A C25A -180.0(3)
C27B O10B C26B C25B 144.3(3)
C28A O11A C18A C17A -18.4(4)
C28A O11A C18A C19A 160.2(3)
C28B O11B C18B K1 124.4(3)
C28B O11B C18B C17B 8.8(5)
C28B O11B C18B C19B -174.0(3)
C30 N7 C29 O12 172.2(4)
C31 N7 C29 O12 2.3(6)
